data_4304069
loop_
_publ_author_name
'Lucie Norel'
'Fabrice Pointillart'
'Cyrille Train'
'Lise-Marie Chamoreau'
'Kamal Boubekeur'
'Yves Journaux'
'Aaron Brieger'
'David J. R. Brook'

_publ_contact_author
;
Cyrille Train 
;
_publ_contact_author_email train@ccr.jussieu.fr
_publ_contact_author_fax '00 33 1 44 27 38 41'
_publ_contact_author_phone '00 33 1 44 27 30 59'
_publ_section_title
;
Imidazole-Substituted Oxoverdazyl Radical As a Mediator of Intramolecular
and Intermolecular Exchange Interaction
;
_journal_name_full 'Inorganic Chemistry'
_journal_page_first 2396
_journal_page_last 2403
_journal_paper_doi 10.1021/ic701400b
_journal_volume 47
_journal_year 2008
_chemical_formula_moiety 'C17 H11 F12 Mn N6 O5'
_chemical_formula_sum 'C17 H11 F12 Mn N6 O5'
_chemical_formula_weight 662.26
_chemical_name_systematic
;
 ?
;
_space_group_IT_number 14
_symmetry_cell_setting monoclinic
_symmetry_space_group_name_Hall '-P 2ybc'
_symmetry_space_group_name_H-M 'P 1 21/c 1'
_atom_sites_solution_hydrogens geom
_atom_sites_solution_primary direct
_atom_sites_solution_secondary difmap
_audit_creation_method SHELXL-97
_cell_angle_alpha 90.00
_cell_angle_beta 96.257(13)
_cell_angle_gamma 90.00
_cell_formula_units_Z 4
_cell_length_a 16.125(3)
_cell_length_b 8.3590(15)
_cell_length_c 18.263(3)
_cell_measurement_reflns_used 51
_cell_measurement_temperature 293(2)
_cell_measurement_theta_max 16.07
_cell_measurement_theta_min 4.23
_cell_volume 2447.0(8)
_computing_cell_refinement 'DIRAX/LSQ (Duisenberg & Schreurs, 1989-2000)'
_computing_data_collection 'COLLECT (Nonius BV, 1997-2000)'
_computing_data_reduction 'EvalCCD (Duisenberg & Schreurs 1990-2000)'
_computing_molecular_graphics 'DIAMOND (Brandenburg, 1999)'
_computing_publication_material 'SHELXL-97 (Sheldrick, 1997)'
_computing_structure_refinement 'SHELXL-97 (Sheldrick, 1997)'
_computing_structure_solution 'SHELXS-97 (Sheldrick, 1990)'
_diffrn_ambient_temperature 293(2)
_diffrn_detector_area_resol_mean 9
_diffrn_measured_fraction_theta_full 0.994
_diffrn_measured_fraction_theta_max 0.994
_diffrn_measurement_device '95mm CCD camera on \k-goniostat'
_diffrn_measurement_device_type KappaCCD
_diffrn_measurement_method CCD
_diffrn_radiation_monochromator 'horizonally mounted graphite crystal'
_diffrn_radiation_source 'fine-focus sealed tube'
_diffrn_radiation_type MoK\a
_diffrn_radiation_wavelength 0.71073
_diffrn_reflns_av_R_equivalents 0.0355
_diffrn_reflns_av_sigmaI/netI 0.0459
_diffrn_reflns_limit_h_max 14
_diffrn_reflns_limit_h_min -22
_diffrn_reflns_limit_k_max 11
_diffrn_reflns_limit_k_min -11
_diffrn_reflns_limit_l_max 24
_diffrn_reflns_limit_l_min -25
_diffrn_reflns_number 13914
_diffrn_reflns_theta_full 30.00
_diffrn_reflns_theta_max 30.00
_diffrn_reflns_theta_min 1.62
_diffrn_standards_decay_% 0
_diffrn_standards_number 0
_exptl_absorpt_coefficient_mu 0.674
_exptl_absorpt_correction_T_max 0.9242
_exptl_absorpt_correction_T_min 0.7754
_exptl_absorpt_correction_type multi-scan
_exptl_absorpt_process_details
; 
R.H. Blessing, Acta Cryst. (1995), A51, 33-38
;
_exptl_crystal_colour orange
_exptl_crystal_density_diffrn 1.798
_exptl_crystal_density_meas ?
_exptl_crystal_density_method .
_exptl_crystal_description plate-like
_exptl_crystal_F_000 1312
_exptl_crystal_size_max 0.30
_exptl_crystal_size_mid 0.29
_exptl_crystal_size_min 0.05
_refine_diff_density_max 0.845
_refine_diff_density_min -0.560
_refine_diff_density_rms 0.082
_refine_ls_extinction_method none
_refine_ls_goodness_of_fit_ref 0.992
_refine_ls_hydrogen_treatment mixed
_refine_ls_matrix_type full
_refine_ls_number_parameters 375
_refine_ls_number_reflns 7094
_refine_ls_number_restraints 0
_refine_ls_restrained_S_all 0.992
_refine_ls_R_factor_all 0.0837
_refine_ls_R_factor_gt 0.0434
_refine_ls_shift/su_max 0.001
_refine_ls_shift/su_mean 0.001
_refine_ls_structure_factor_coef Fsqd
_refine_ls_weighting_details 'calc w=1/[\s^2^(Fo^2^)+(0.1272P)^2^+0.0000P] where P=(Fo^2^+2Fc^2^)/3'
_refine_ls_weighting_scheme calc
_refine_ls_wR_factor_gt 0.0908
_refine_ls_wR_factor_ref 0.1274
_reflns_number_gt 3801
_reflns_number_total 7094
_reflns_threshold_expression >2sigma(I)
_cod_data_source_file ic701400b-file006.cif
_cod_data_source_block am21
_cod_database_code 4304069

loop_
_symmetry_equiv_pos_as_xyz
'x, y, z'
'-x, y+1/2, -z+1/2'
'-x, -y, -z'
'x, -y-1/2, z-1/2'

loop_
_atom_site_label
_atom_site_type_symbol
_atom_site_fract_x
_atom_site_fract_y
_atom_site_fract_z
_atom_site_U_iso_or_equiv
_atom_site_adp_type
_atom_site_occupancy
_atom_site_symmetry_multiplicity
_atom_site_calc_flag
_atom_site_refinement_flags
_atom_site_disorder_assembly
_atom_site_disorder_group
Mn1 Mn 0.29818(4) 0.29016(8) 0.44261(4) 0.0453(3) Uani 1 1 d . . .
N1 N 0.4009(2) 0.3921(4) 0.3708(2) 0.0445(9) Uani 1 1 d . . .
N2 N 0.3967(3) 0.4686(5) 0.3040(2) 0.0561(11) Uani 1 1 d . . .
N3 N 0.5397(3) 0.5080(5) 0.3176(2) 0.0625(12) Uani 1 1 d . . .
N4 N 0.5488(2) 0.4310(5) 0.3834(2) 0.0521(10) Uani 1 1 d . . .
N5 N 0.5550(2) 0.2617(5) 0.5181(2) 0.0500(10) Uani 1 1 d . . .
H H 0.604(4) 0.298(6) 0.512(3) 0.060 Uiso 1 1 calc . . .
N6 N 0.4199(2) 0.2205(4) 0.4991(2) 0.0426(9) Uani 1 1 d . . .
O1 O 0.4603(3) 0.5987(6) 0.2154(2) 0.1025(16) Uani 1 1 d . . .
O2 O 0.29129(19) 0.5266(4) 0.49436(17) 0.0491(8) Uani 1 1 d . . .
O3 O 0.2317(2) 0.2138(4) 0.5316(2) 0.0623(10) Uani 1 1 d . . .
O4 O 0.1836(2) 0.3595(4) 0.3812(2) 0.0655(10) Uani 1 1 d . . .
O5 O 0.2782(2) 0.0798(4) 0.37587(18) 0.0546(9) Uani 1 1 d . . .
C1 C 0.4655(4) 0.5304(7) 0.2750(3) 0.0664(15) Uani 1 1 d . . .
C2 C 0.4785(3) 0.3777(5) 0.4051(2) 0.0400(10) Uani 1 1 d . . .
C3 C 0.4850(3) 0.2889(5) 0.4743(2) 0.0401(10) Uani 1 1 d . . .
C4 C 0.4509(3) 0.1438(6) 0.5615(3) 0.0523(12) Uani 1 1 d . . .
H4 H 0.4194 0.0844 0.5915 0.063 Uiso 1 1 calc R . .
C5 C 0.5351(3) 0.1663(7) 0.5741(3) 0.0567(13) Uani 1 1 d . . .
H5 H 0.5712 0.1252 0.6127 0.068 Uiso 1 1 calc R . .
C6 C 0.3144(4) 0.4724(7) 0.2623(3) 0.0712(16) Uani 1 1 d . . .
H6A H 0.3051 0.3745 0.2351 0.107 Uiso 1 1 calc R . .
H6B H 0.3111 0.5611 0.2288 0.107 Uiso 1 1 calc R . .
H6C H 0.2726 0.4839 0.2956 0.107 Uiso 1 1 calc R . .
C7 C 0.6173(5) 0.5684(10) 0.2926(4) 0.107(3) Uani 1 1 d . . .
H7A H 0.6476 0.6288 0.3315 0.161 Uiso 1 1 calc R . .
H7B H 0.6044 0.6359 0.2504 0.161 Uiso 1 1 calc R . .
H7C H 0.6508 0.4800 0.2796 0.161 Uiso 1 1 calc R . .
C8 C 0.2352(3) 0.5641(5) 0.5335(3) 0.0492(12) Uani 1 1 d . . .
C9 C 0.1809(3) 0.4658(6) 0.5662(3) 0.0579(13) Uani 1 1 d . . .
H9 H 0.1403 0.5131 0.5915 0.069 Uiso 1 1 calc R . .
C10 C 0.1839(3) 0.2993(6) 0.5632(3) 0.0563(13) Uani 1 1 d . . .
C11 C 0.2248(4) 0.7429(7) 0.5474(4) 0.0684(16) Uani 1 1 d . . .
C12 C 0.1237(5) 0.2080(7) 0.6062(5) 0.083(2) Uani 1 1 d . . .
C13 C 0.1262(3) 0.2661(7) 0.3576(3) 0.0582(13) Uani 1 1 d . . .
C14 C 0.1324(3) 0.1070(7) 0.3427(3) 0.0649(15) Uani 1 1 d . . .
H14 H 0.0842 0.0503 0.3265 0.078 Uiso 1 1 calc R . .
C15 C 0.2083(3) 0.0269(6) 0.3507(3) 0.0509(12) Uani 1 1 d . . .
C16 C 0.0413(4) 0.3466(11) 0.3445(5) 0.095(2) Uani 1 1 d . . .
C17 C 0.2086(4) -0.1465(8) 0.3251(4) 0.0778(18) Uani 1 1 d . . .
F1 F 0.2769(3) 0.8306(4) 0.5180(3) 0.139(2) Uani 1 1 d . . .
F2 F 0.1548(3) 0.7972(5) 0.5184(5) 0.170(3) Uani 1 1 d . . .
F3 F 0.2259(6) 0.7753(5) 0.6139(3) 0.202(4) Uani 1 1 d . . .
F4 F 0.0774(4) 0.2879(5) 0.6417(5) 0.210(4) Uani 1 1 d . . .
F5 F 0.1580(3) 0.0928(6) 0.6456(3) 0.143(2) Uani 1 1 d . . .
F6 F 0.0728(4) 0.1210(10) 0.5616(4) 0.187(3) Uani 1 1 d . . .
F7 F 0.0407(3) 0.4600(8) 0.2954(4) 0.161(2) Uani 1 1 d . . .
F8 F 0.0208(3) 0.4142(9) 0.4018(4) 0.189(3) Uani 1 1 d . . .
F9 F -0.0188(3) 0.2523(7) 0.3213(5) 0.198(3) Uani 1 1 d . . .
F10 F 0.1445(4) -0.2267(5) 0.3394(4) 0.167(3) Uani 1 1 d . . .
F11 F 0.2037(4) -0.1552(6) 0.2555(2) 0.155(2) Uani 1 1 d . . .
F12 F 0.2718(3) -0.2275(5) 0.3540(3) 0.134(2) Uani 1 1 d . . .

loop_
_atom_site_aniso_label
_atom_site_aniso_U_11
_atom_site_aniso_U_22
_atom_site_aniso_U_33
_atom_site_aniso_U_23
_atom_site_aniso_U_13
_atom_site_aniso_U_12
Mn1 0.0350(4) 0.0425(4) 0.0574(5) -0.0134(3) 0.0002(3) 0.0045(3)
N1 0.046(2) 0.043(2) 0.043(2) -0.0028(18) -0.0017(17) 0.0076(16)
N2 0.069(3) 0.051(2) 0.046(2) 0.001(2) -0.002(2) 0.010(2)
N3 0.069(3) 0.067(3) 0.053(3) 0.004(2) 0.012(2) -0.014(2)
N4 0.050(2) 0.057(2) 0.049(2) 0.001(2) 0.0013(18) -0.0090(18)
N5 0.031(2) 0.066(3) 0.052(2) 0.001(2) 0.0000(18) -0.0013(18)
N6 0.038(2) 0.0380(18) 0.051(2) -0.0043(18) 0.0043(17) 0.0013(16)
O1 0.126(4) 0.117(4) 0.065(3) 0.037(3) 0.013(3) 0.007(3)
O2 0.0442(18) 0.0424(16) 0.061(2) -0.0108(16) 0.0073(15) 0.0047(14)
O3 0.054(2) 0.0453(18) 0.092(3) -0.0034(19) 0.027(2) 0.0088(15)
O4 0.054(2) 0.0511(19) 0.088(3) -0.010(2) -0.0104(19) 0.0122(17)
O5 0.0438(19) 0.0514(18) 0.067(2) -0.0205(17) -0.0024(16) 0.0055(14)
C1 0.092(5) 0.060(3) 0.048(3) 0.003(3) 0.009(3) -0.001(3)
C2 0.044(3) 0.034(2) 0.041(2) -0.008(2) 0.003(2) -0.0030(18)
C3 0.033(2) 0.037(2) 0.050(3) -0.010(2) 0.0013(19) 0.0041(18)
C4 0.057(3) 0.055(3) 0.046(3) 0.001(2) 0.012(2) 0.001(2)
C5 0.051(3) 0.071(3) 0.046(3) 0.003(3) -0.003(2) 0.011(2)
C6 0.076(4) 0.070(4) 0.062(3) -0.001(3) -0.016(3) 0.030(3)
C7 0.089(5) 0.133(6) 0.104(5) 0.033(5) 0.028(4) -0.037(5)
C8 0.049(3) 0.041(2) 0.057(3) -0.009(2) 0.003(2) 0.010(2)
C9 0.055(3) 0.048(3) 0.074(4) -0.006(3) 0.023(3) 0.009(2)
C10 0.043(3) 0.048(3) 0.079(4) -0.005(3) 0.011(3) 0.010(2)
C11 0.078(4) 0.049(3) 0.084(4) -0.015(3) 0.035(3) 0.010(3)
C12 0.077(4) 0.051(3) 0.127(6) 0.004(4) 0.044(4) 0.008(3)
C13 0.038(3) 0.073(4) 0.061(3) -0.006(3) -0.007(2) 0.010(2)
C14 0.044(3) 0.068(4) 0.077(4) -0.013(3) -0.019(3) -0.008(2)
C15 0.052(3) 0.048(3) 0.051(3) -0.008(2) -0.003(2) -0.005(2)
C16 0.053(4) 0.124(6) 0.101(6) -0.005(5) -0.021(4) 0.028(4)
C17 0.081(4) 0.069(4) 0.077(4) -0.032(4) -0.020(3) 0.000(4)
F1 0.150(4) 0.0441(18) 0.242(6) -0.016(3) 0.110(4) -0.003(2)
F2 0.102(4) 0.068(3) 0.330(9) -0.023(4) -0.028(4) 0.040(2)
F3 0.472(12) 0.052(2) 0.088(3) -0.024(3) 0.058(5) 0.003(4)
F4 0.239(7) 0.077(3) 0.363(9) 0.038(4) 0.252(7) 0.029(3)
F5 0.137(4) 0.121(4) 0.181(5) 0.077(4) 0.066(4) 0.025(3)
F6 0.137(5) 0.242(7) 0.185(6) 0.011(5) 0.031(4) -0.107(5)
F7 0.105(4) 0.181(5) 0.191(5) 0.062(5) -0.017(3) 0.071(4)
F8 0.100(4) 0.290(9) 0.175(5) -0.069(5) 0.002(4) 0.114(5)
F9 0.053(3) 0.158(5) 0.364(10) -0.033(6) -0.063(4) 0.021(3)
F10 0.154(5) 0.077(3) 0.270(8) -0.043(4) 0.025(5) -0.052(3)
F11 0.280(7) 0.096(3) 0.084(3) -0.044(3) -0.001(4) 0.031(4)
F12 0.132(4) 0.068(2) 0.183(5) -0.050(3) -0.067(4) 0.035(2)

loop_
_atom_type_symbol
_atom_type_description
_atom_type_scat_dispersion_real
_atom_type_scat_dispersion_imag
_atom_type_scat_source
C C 0.0033 0.0016 'International Tables Vol C Tables 4.2.6.8 and 6.1.1.4'
H H 0.0000 0.0000 'International Tables Vol C Tables 4.2.6.8 and 6.1.1.4'
F F 0.0171 0.0103 'International Tables Vol C Tables 4.2.6.8 and 6.1.1.4'
Mn Mn 0.3368 0.7283 'International Tables Vol C Tables 4.2.6.8 and 6.1.1.4'
N N 0.0061 0.0033 'International Tables Vol C Tables 4.2.6.8 and 6.1.1.4'
O O 0.0106 0.0060 'International Tables Vol C Tables 4.2.6.8 and 6.1.1.4'

loop_
_geom_angle_atom_site_label_1
_geom_angle_atom_site_label_2
_geom_angle_atom_site_label_3
_geom_angle
_geom_angle_site_symmetry_1
_geom_angle_site_symmetry_3
_geom_angle_publ_flag
O4 Mn1 O3 90.23(15) . . ?
O4 Mn1 O5 81.72(13) . . ?
O3 Mn1 O5 97.50(13) . . ?
O4 Mn1 N6 176.24(15) . . ?
O3 Mn1 N6 93.44(14) . . ?
O5 Mn1 N6 96.97(13) . . ?
O4 Mn1 O2 84.27(12) . . ?
O3 Mn1 O2 83.60(12) . . ?
O5 Mn1 O2 165.95(12) . . ?
N6 Mn1 O2 96.94(12) . . ?
O4 Mn1 N1 103.14(14) . . ?
O3 Mn1 N1 164.13(14) . . ?
O5 Mn1 N1 92.92(13) . . ?
N6 Mn1 N1 73.36(13) . . ?
O2 Mn1 N1 89.20(12) . . ?
C2 N1 N2 114.2(4) . . ?
C2 N1 Mn1 112.3(3) . . ?
N2 N1 Mn1 133.4(3) . . ?
N1 N2 C1 123.6(4) . . ?
N1 N2 C6 115.3(4) . . ?
C1 N2 C6 121.0(5) . . ?
N4 N3 C1 124.9(4) . . ?
N4 N3 C7 115.1(5) . . ?
C1 N3 C7 119.9(5) . . ?
C2 N4 N3 114.4(4) . . ?
C3 N5 C5 107.3(4) . . ?
C3 N5 H 133(4) . . ?
C5 N5 H 119(4) . . ?
C3 N6 C4 105.1(4) . . ?
C3 N6 Mn1 115.4(3) . . ?
C4 N6 Mn1 138.6(3) . . ?
C8 O2 Mn1 122.9(3) . . ?
C10 O3 Mn1 124.8(3) . . ?
C13 O4 Mn1 125.2(3) . . ?
C15 O5 Mn1 125.0(3) . . ?
O1 C1 N3 122.7(6) . . ?
O1 C1 N2 122.5(6) . . ?
N3 C1 N2 114.8(5) . . ?
N4 C2 N1 128.1(4) . . ?
N4 C2 C3 116.7(4) . . ?
N1 C2 C3 115.2(4) . . ?
N6 C3 N5 112.0(4) . . ?
N6 C3 C2 122.2(4) . . ?
N5 C3 C2 125.8(4) . . ?
N6 C4 C5 110.2(4) . . ?
N6 C4 H4 124.9 . . ?
C5 C4 H4 124.9 . . ?
C4 C5 N5 105.4(4) . . ?
C4 C5 H5 127.3 . . ?
N5 C5 H5 127.3 . . ?
N2 C6 H6A 109.5 . . ?
N2 C6 H6B 109.5 . . ?
H6A C6 H6B 109.5 . . ?
N2 C6 H6C 109.5 . . ?
H6A C6 H6C 109.5 . . ?
H6B C6 H6C 109.5 . . ?
N3 C7 H7A 109.5 . . ?
N3 C7 H7B 109.5 . . ?
H7A C7 H7B 109.5 . . ?
N3 C7 H7C 109.5 . . ?
H7A C7 H7C 109.5 . . ?
H7B C7 H7C 109.5 . . ?
O2 C8 C9 129.0(4) . . ?
O2 C8 C11 115.9(4) . . ?
C9 C8 C11 115.1(4) . . ?
C8 C9 C10 123.3(5) . . ?
C8 C9 H9 118.3 . . ?
C10 C9 H9 118.3 . . ?
O3 C10 C9 128.4(5) . . ?
O3 C10 C12 114.6(4) . . ?
C9 C10 C12 117.0(4) . . ?
F3 C11 F2 104.1(7) . . ?
F3 C11 F1 110.2(6) . . ?
F2 C11 F1 102.4(6) . . ?
F3 C11 C8 112.6(5) . . ?
F2 C11 C8 112.8(5) . . ?
F1 C11 C8 113.8(5) . . ?
F4 C12 F5 110.9(7) . . ?
F4 C12 F6 104.7(8) . . ?
F5 C12 F6 97.7(6) . . ?
F4 C12 C10 117.1(5) . . ?
F5 C12 C10 113.8(6) . . ?
F6 C12 C10 110.5(6) . . ?
O4 C13 C14 127.6(5) . . ?
O4 C13 C16 113.4(6) . . ?
C14 C13 C16 119.0(5) . . ?
C13 C14 C15 122.1(5) . . ?
C13 C14 H14 118.9 . . ?
C15 C14 H14 118.9 . . ?
O5 C15 C14 128.1(4) . . ?
O5 C15 C17 114.6(5) . . ?
C14 C15 C17 117.3(5) . . ?
F8 C16 F9 106.9(8) . . ?
F8 C16 F7 105.2(8) . . ?
F9 C16 F7 105.7(7) . . ?
F8 C16 C13 112.4(6) . . ?
F9 C16 C13 114.4(7) . . ?
F7 C16 C13 111.7(7) . . ?
F11 C17 F10 102.2(6) . . ?
F11 C17 F12 110.0(6) . . ?
F10 C17 F12 105.1(7) . . ?
F11 C17 C15 111.1(6) . . ?
F10 C17 C15 113.9(6) . . ?
F12 C17 C15 113.8(5) . . ?

loop_
_geom_bond_atom_site_label_1
_geom_bond_atom_site_label_2
_geom_bond_distance
_geom_bond_site_symmetry_2
_geom_bond_publ_flag
Mn1 O4 2.134(3) . ?
Mn1 O3 2.140(4) . ?
Mn1 O5 2.144(3) . ?
Mn1 N6 2.194(4) . ?
Mn1 O2 2.199(3) . ?
Mn1 N1 2.380(4) . ?
N1 C2 1.343(5) . ?
N1 N2 1.372(5) . ?
N2 C1 1.380(7) . ?
N2 C6 1.457(6) . ?
N3 N4 1.356(6) . ?
N3 C1 1.368(7) . ?
N3 C7 1.468(7) . ?
N4 C2 1.319(6) . ?
N5 C3 1.330(6) . ?
N5 C5 1.362(7) . ?
N5 H 0.85(6) . ?
N6 C3 1.319(5) . ?
N6 C4 1.355(6) . ?
O1 C1 1.223(6) . ?
O2 C8 1.253(5) . ?
O3 C10 1.239(6) . ?
O4 C13 1.252(6) . ?
O5 C15 1.250(5) . ?
C2 C3 1.460(6) . ?
C4 C5 1.365(7) . ?
C4 H4 0.9300 . ?
C5 H5 0.9300 . ?
C6 H6A 0.9600 . ?
C6 H6B 0.9600 . ?
C6 H6C 0.9600 . ?
C7 H7A 0.9600 . ?
C7 H7B 0.9600 . ?
C7 H7C 0.9600 . ?
C8 C9 1.383(7) . ?
C8 C11 1.528(7) . ?
C9 C10 1.393(7) . ?
C9 H9 0.9300 . ?
C10 C12 1.519(8) . ?
C11 F3 1.243(7) . ?
C11 F2 1.277(7) . ?
C11 F1 1.276(7) . ?
C12 F4 1.236(7) . ?
C12 F5 1.290(7) . ?
C12 F6 1.311(9) . ?
C13 C14 1.364(8) . ?
C13 C16 1.520(8) . ?
C14 C15 1.389(7) . ?
C14 H14 0.9300 . ?
C15 C17 1.523(8) . ?
C16 F8 1.264(8) . ?
C16 F9 1.285(9) . ?
C16 F7 1.305(9) . ?
C17 F11 1.266(7) . ?
C17 F10 1.282(8) . ?
C17 F12 1.288(7) . ?
